data_1563112
loop_
_publ_author_name
'Hull, Stephen'
'Norberg, Stefan T.'
'Ahmed, Istaq'
'Eriksson, Sten G.'
'Mohn, Chris E.'

_publ_section_title
;
 High temperature crystal structures and superionic properties of SrCl2,
 SrBr2, BaCl2 and BaBr2
;
_journal_issue 11
_journal_name_full 'Journal of Solid State Chemistry'
_journal_page_first 2925
_journal_page_last 2935
_journal_paper_doi 10.1016/j.jssc.2011.09.004
_journal_volume 184
_journal_year 2011
_chemical_formula_structural 'Sr Br2'
_chemical_formula_sum 'Br2 Sr'
_chemical_name_systematic 'Strontium bromide - alpha'
_space_group_IT_number 85
_space_group_name_Hall '-P 4a'
_space_group_name_H-M_alt 'P 4/n :2'
_symmetry_Int_Tables_number 85
_symmetry_space_group_name_H-M 'P 4/n :2'
_cell_angle_alpha 90.
_cell_angle_beta 90.
_cell_angle_gamma 90.
_cell_formula_units_Z 10
_cell_length_a 11.6042(1)
_cell_length_b 11.6042(1)
_cell_length_c 7.1306(1)
_cell_volume 960.188(18)
_refine_ls_R_factor_all 0.0147
_cod_data_source_file JSSC-2011-184-2925.cif
_cod_data_source_block SrBr2
_cod_original_cell_volume 960.18(2)
_cod_original_sg_symbol_H-M 'P 4/n'
_cod_original_formula_sum 'Sr Br2'
_cod_database_code 1563112

loop_
_symmetry_equiv_pos_site_id
_symmetry_equiv_pos_as_xyz
1 x,y,z
2 1/2-x,1/2-y,z
3 1/2-y,x,z
4 y,1/2-x,z
5 -x,-y,-z
6 1/2+x,1/2+y,-z
7 1/2+y,-x,-z
8 -y,1/2+x,-z

loop_
_atom_site_label
_atom_site_type_symbol
_atom_site_symmetry_multiplicity
_atom_site_Wyckoff_symbol
_atom_site_fract_x
_atom_site_fract_y
_atom_site_fract_z
_atom_site_B_iso_or_equiv
_atom_site_occupancy
Sr1 Sr 8 g 0.1057(1) 0.5855(1) 0.2491(4) 0.0068(3) 1.
Sr2 Sr 2 c 0.25 0.25 0.8529(5) 0.0050(6) 1.
Br1 Br 8 g 0.1531(2) 0.4589(3) 0.6229(3) 0.0152(5) 1.
Br2 Br 8 g 0.3389(2) 0.4580(2) 0.0996(3) 0.0090(5) 1.
Br3 Br 2 a 0.25 0.75 0.0 0.0072(9) 1.
Br4 Br 2 b 0.25 0.75 0.5 0.0093(9) 1.

loop_
_atom_type_symbol
_atom_type_oxidation_number
Sr 2.
Br -1.
